data_7718787
loop_
_publ_author_name
'Pavard, Paul-Alexis'
'Pugliese, Eva'
'Coutancier, Damien'
'Albin, Val&#xe9;rie'
'Casaretto, Nicolas'
'Bourcier, Sophie'
'Lair, Virginie'
'Ringuede, Armelle'
'Auffrant, Audrey'
'Schneider, Nathanaelle'

_publ_section_title
;
 Relationship between molecular structures and thermogravimetric
 properties of gallium-amidinate based compounds.
;
_journal_issue 24
_journal_name_full 'Dalton transactions (Cambridge, England : 2003)'
_journal_page_first 9770
_journal_page_last 9777
_journal_paper_doi 10.1039/d5dt00944h
_journal_volume 54
_journal_year 2025
_chemical_formula_moiety 'C11 H23 Cl2 Ga N2'
_chemical_formula_sum 'C11 H23 Cl2 Ga N2'
_chemical_formula_weight 323.93
_space_group_crystal_system monoclinic
_space_group_IT_number 14
_space_group_name_Hall '-P 2yn'
_space_group_name_H-M_alt 'P 1 21/n 1'
_atom_sites_solution_hydrogens geom
_atom_sites_solution_primary dual
_audit_creation_date 2019-08-06
_audit_creation_method
;
Olex2 1.2
(compiled May 29 2018 13:30:08 for OlexSys, GUI svn.r5506)
;
_audit_update_record
;
2025-04-15 deposited with the CCDC.	2025-05-26 downloaded from the CCDC.
;
_cell_angle_alpha 90
_cell_angle_beta 113.121(2)
_cell_angle_gamma 90
_cell_formula_units_Z 8
_cell_length_a 17.4124(12)
_cell_length_b 11.1782(7)
_cell_length_c 17.4213(12)
_cell_measurement_reflns_used 9798
_cell_measurement_temperature 150(2)
_cell_measurement_theta_max 29.21
_cell_measurement_theta_min 2.22
_cell_volume 3118.5(4)
_computing_molecular_graphics 'Olex2 (Dolomanov et al., 2009)'
_computing_publication_material 'Olex2 (Dolomanov et al., 2009)'
_computing_structure_refinement 'ShelXL (Sheldrick, 2015)'
_computing_structure_solution 'ShelXT (Sheldrick, 2015)'
_diffrn_ambient_temperature 150.15
_diffrn_measured_fraction_theta_full 0.999
_diffrn_measured_fraction_theta_max 0.997
_diffrn_measurement_device_type 'Bruker APEX-II CCD'
_diffrn_measurement_method '\f and \w scans'
_diffrn_radiation_type MoK\a
_diffrn_radiation_wavelength 0.71069
_diffrn_reflns_av_unetI/netI 0.0355
_diffrn_reflns_Laue_measured_fraction_full 0.999
_diffrn_reflns_Laue_measured_fraction_max 0.997
_diffrn_reflns_limit_h_max 24
_diffrn_reflns_limit_h_min -24
_diffrn_reflns_limit_k_max 15
_diffrn_reflns_limit_k_min -15
_diffrn_reflns_limit_l_max 24
_diffrn_reflns_limit_l_min -24
_diffrn_reflns_number 9173
_diffrn_reflns_point_group_measured_fraction_full 0.999
_diffrn_reflns_point_group_measured_fraction_max 0.997
_diffrn_reflns_theta_full 25.240
_diffrn_reflns_theta_max 30.129
_diffrn_reflns_theta_min 1.401
_diffrn_standards_number 0
_exptl_absorpt_coefficient_mu 2.087
_exptl_absorpt_correction_T_max 0.7460
_exptl_absorpt_correction_T_min 0.4956
_exptl_absorpt_correction_type multi-scan
_exptl_absorpt_process_details
;
SADABS-2016/2 (Bruker,2016) was used for absorption correction.
wR2(int) was 0.1050 before and 0.0771 after correction.
The Ratio of minimum to maximum transmission is 0.6643.
The \l/2 correction factor is Not present.
;
_exptl_crystal_colour colorless
_exptl_crystal_density_diffrn 1.380
_exptl_crystal_description block
_exptl_crystal_F_000 1344
_exptl_crystal_size_max 1.0
_exptl_crystal_size_mid 0.6
_exptl_crystal_size_min 0.4
_refine_diff_density_max 0.855
_refine_diff_density_min -0.941
_refine_diff_density_rms 0.095
_refine_ls_extinction_method none
_refine_ls_goodness_of_fit_ref 1.193
_refine_ls_hydrogen_treatment constr
_refine_ls_matrix_type full
_refine_ls_number_parameters 304
_refine_ls_number_reflns 9173
_refine_ls_number_restraints 0
_refine_ls_restrained_S_all 1.193
_refine_ls_R_factor_all 0.0590
_refine_ls_R_factor_gt 0.0421
_refine_ls_shift/su_max 0.001
_refine_ls_shift/su_mean 0.000
_refine_ls_structure_factor_coef Fsqd
_refine_ls_weighting_details 'w=1/[\s^2^(Fo^2^)+(0.0137P)^2^+4.3186P] where P=(Fo^2^+2Fc^2^)/3'
_refine_ls_weighting_scheme calc
_refine_ls_wR_factor_gt 0.0845
_refine_ls_wR_factor_ref 0.0950
_reflns_Friedel_coverage 0.000
_reflns_number_gt 7762
_reflns_number_total 9173
_reflns_threshold_expression 'I > 2\s(I)'
_cod_data_source_file d5dt00944h2.cif
_cod_data_source_block L1GaCl2
_cod_depositor_comments 'Adding full bibliography for 7718786--7718794.cif.'
_cod_original_sg_symbol_H-M P21/n
_cod_database_code 7718787
_shelx_shelxl_version_number 2018/3
_shelx_space_group_comment
;
The symmetry employed for this shelxl refinement is uniquely defined
by the following loop, which should always be used as a source of
symmetry information in preference to the above space-group names.
They are only intended as comments.
;
_shelx_estimated_absorpt_t_max 0.489
_shelx_estimated_absorpt_t_min 0.188
_olex2_refinement_description
;
1. Twinned data refinement
 Scales: 0.53618
 0.46382
2.a Ternary CH refined with riding coordinates:
 C6(H6), C9(H9), C17(H17), C20(H20)
2.b Idealised Me refined as rotating group:
 C3(H3A,H3B,H3C), C4(H4A,H4B,H4C), C5(H5A,H5B,H5C), C7(H7A,H7B,H7C), C8(H8A,
 H8B,H8C), C10(H10A,H10B,H10C), C11(H11A,H11B,H11C), C14(H14A,H14B,H14C),
 C15(H15A,H15B,H15C), C16(H16A,H16B,H16C), C18(H18A,H18B,H18C), C19(H19A,H19B,
 H19C), C21(H21A,H21B,H21C), C22(H22A,H22B,H22C)
;
_olex2_submission_special_instructions 'No special instructions were received'

loop_
_space_group_symop_operation_xyz
'x, y, z'
'-x+1/2, y+1/2, -z+1/2'
'-x, -y, -z'
'x-1/2, -y-1/2, z-1/2'

loop_
_atom_site_label
_atom_site_type_symbol
_atom_site_fract_x
_atom_site_fract_y
_atom_site_fract_z
_atom_site_U_iso_or_equiv
_atom_site_adp_type
_atom_site_occupancy
_atom_site_site_symmetry_order
_atom_site_calc_flag
_atom_site_refinement_flags_posn
_atom_site_refinement_flags_adp
_atom_site_refinement_flags_occupancy
_atom_site_disorder_assembly
_atom_site_disorder_group
Ga1 Ga 0.03767(4) 0.27161(5) 0.62621(4) 0.01949(14) Uani 1 1 d . . . . .
Cl1 Cl 0.09328(8) 0.43435(10) 0.69021(8) 0.0423(3) Uani 1 1 d . . . . .
Cl2 Cl 0.11242(7) 0.12001(10) 0.68955(7) 0.0381(3) Uani 1 1 d . . . . .
N1 N -0.0817(3) 0.2546(3) 0.5820(4) 0.0199(11) Uani 1 1 d . . . . .
N2 N -0.0105(3) 0.2699(3) 0.5051(3) 0.0188(7) Uani 1 1 d . . . . .
C1 C -0.0867(4) 0.2544(3) 0.5023(4) 0.0168(11) Uani 1 1 d . . . . .
C2 C -0.1711(4) 0.2425(3) 0.4281(3) 0.0161(10) Uani 1 1 d . . . . .
C3 C -0.2231(3) 0.3541(4) 0.4240(3) 0.0292(10) Uani 1 1 d . . . . .
H3A H -0.233742 0.360087 0.475082 0.044 Uiso 1 1 calc GR . . . .
H3B H -0.276367 0.348637 0.375593 0.044 Uiso 1 1 calc GR . . . .
H3C H -0.192632 0.425154 0.418640 0.044 Uiso 1 1 calc GR . . . .
C4 C -0.2136(3) 0.1257(4) 0.4331(3) 0.0272(10) Uani 1 1 d . . . . .
H4A H -0.179851 0.058242 0.428183 0.041 Uiso 1 1 calc GR . . . .
H4B H -0.269013 0.122324 0.387657 0.041 Uiso 1 1 calc GR . . . .
H4C H -0.219273 0.121141 0.486849 0.041 Uiso 1 1 calc GR . . . .
C5 C -0.1611(5) 0.2382(4) 0.3429(4) 0.0280(13) Uani 1 1 d . . . . .
H5A H -0.135370 0.312607 0.335067 0.042 Uiso 1 1 calc GR . . . .
H5B H -0.216188 0.228906 0.297410 0.042 Uiso 1 1 calc GR . . . .
H5C H -0.125641 0.170242 0.342644 0.042 Uiso 1 1 calc GR . . . .
C6 C 0.0267(4) 0.2615(4) 0.4433(4) 0.0265(11) Uani 1 1 d . . . . .
H6 H -0.015524 0.286019 0.387497 0.032 Uiso 1 1 calc R . . . .
C7 C 0.0997(3) 0.3497(6) 0.4707(3) 0.0501(14) Uani 1 1 d . . . . .
H7A H 0.078583 0.431285 0.469036 0.075 Uiso 1 1 calc GR . . . .
H7B H 0.128961 0.343563 0.432898 0.075 Uiso 1 1 calc GR . . . .
H7C H 0.138495 0.330648 0.527706 0.075 Uiso 1 1 calc GR . . . .
C8 C 0.0545(4) 0.1350(5) 0.4383(3) 0.0531(14) Uani 1 1 d . . . . .
H8A H 0.093993 0.109496 0.493499 0.080 Uiso 1 1 calc GR . . . .
H8B H 0.081633 0.131525 0.398595 0.080 Uiso 1 1 calc GR . . . .
H8C H 0.005816 0.081819 0.419478 0.080 Uiso 1 1 calc GR . . . .
C9 C -0.1432(4) 0.2540(3) 0.6206(5) 0.0228(13) Uani 1 1 d . . . . .
H9 H -0.200289 0.243817 0.575802 0.027 Uiso 1 1 calc R . . . .
C10 C -0.1250(4) 0.1488(4) 0.6795(4) 0.0371(12) Uani 1 1 d . . . . .
H10A H -0.128794 0.074468 0.648350 0.056 Uiso 1 1 calc GR . . . .
H10B H -0.165666 0.146861 0.705517 0.056 Uiso 1 1 calc GR . . . .
H10C H -0.068560 0.156706 0.722867 0.056 Uiso 1 1 calc GR . . . .
C11 C -0.1397(4) 0.3725(4) 0.6639(4) 0.0375(12) Uani 1 1 d . . . . .
H11A H -0.082809 0.386266 0.705028 0.056 Uiso 1 1 calc GR . . . .
H11B H -0.178483 0.371013 0.692145 0.056 Uiso 1 1 calc GR . . . .
H11C H -0.155434 0.437086 0.622501 0.056 Uiso 1 1 calc GR . . . .
Ga2 Ga 0.37307(4) 0.23055(7) 0.46276(4) 0.0248(2) Uani 1 1 d . . . . .
Cl3 Cl 0.31280(8) 0.38347(13) 0.38846(8) 0.0443(4) Uani 1 1 d . . . . .
Cl4 Cl 0.30512(8) 0.07018(13) 0.40639(9) 0.0486(4) Uani 1 1 d . . . . .
N3 N 0.4168(3) 0.2486(3) 0.5830(4) 0.0194(11) Uani 1 1 d . . . . .
N4 N 0.4942(3) 0.2255(4) 0.5114(3) 0.0266(8) Uani 1 1 d . . . . .
C12 C 0.4949(4) 0.2442(3) 0.5889(4) 0.0154(10) Uani 1 1 d . . . . .
C13 C 0.5736(4) 0.2537(3) 0.6704(4) 0.0213(12) Uani 1 1 d . . . . .
C14 C 0.6565(5) 0.2549(4) 0.6639(5) 0.0325(14) Uani 1 1 d . . . . .
H14A H 0.664663 0.179190 0.639662 0.049 Uiso 1 1 calc GR . . . .
H14B H 0.700721 0.264784 0.719567 0.049 Uiso 1 1 calc GR . . . .
H14C H 0.658542 0.321367 0.628066 0.049 Uiso 1 1 calc GR . . . .
C15 C 0.5722(3) 0.1454(4) 0.7265(3) 0.0330(11) Uani 1 1 d . . . . .
H15A H 0.519763 0.146009 0.734983 0.049 Uiso 1 1 calc GR . . . .
H15B H 0.619365 0.151669 0.780619 0.049 Uiso 1 1 calc GR . . . .
H15C H 0.576503 0.070589 0.699147 0.049 Uiso 1 1 calc GR . . . .
C16 C 0.5662(3) 0.3713(4) 0.7149(4) 0.0326(11) Uani 1 1 d . . . . .
H16A H 0.562617 0.439750 0.678466 0.049 Uiso 1 1 calc GR . . . .
H16B H 0.615410 0.380069 0.767135 0.049 Uiso 1 1 calc GR . . . .
H16C H 0.515826 0.368190 0.727037 0.049 Uiso 1 1 calc GR . . . .
C17 C 0.3800(4) 0.2567(3) 0.6447(4) 0.0195(12) Uani 1 1 d . . . . .
H17 H 0.424788 0.251552 0.702135 0.023 Uiso 1 1 calc R . . . .
C18 C 0.3341(3) 0.3771(4) 0.6337(4) 0.0313(10) Uani 1 1 d . . . . .
H18A H 0.374992 0.442292 0.650885 0.047 Uiso 1 1 calc GR . . . .
H18B H 0.301224 0.378065 0.668216 0.047 Uiso 1 1 calc GR . . . .
H18C H 0.296885 0.387575 0.574942 0.047 Uiso 1 1 calc GR . . . .
C19 C 0.3188(3) 0.1534(4) 0.6306(3) 0.0313(10) Uani 1 1 d . . . . .
H19A H 0.277880 0.154884 0.572732 0.047 Uiso 1 1 calc GR . . . .
H19B H 0.289888 0.161484 0.668541 0.047 Uiso 1 1 calc GR . . . .
H19C H 0.349374 0.077486 0.641453 0.047 Uiso 1 1 calc GR . . . .
C20 C 0.5557(4) 0.2293(5) 0.4738(4) 0.0280(11) Uani 1 1 d . . . . .
H20 H 0.611987 0.208527 0.516938 0.034 Uiso 1 1 calc R . . . .
C21 C 0.5586(4) 0.3519(5) 0.4399(4) 0.0580(16) Uani 1 1 d . . . . .
H21A H 0.503577 0.372124 0.397458 0.087 Uiso 1 1 calc GR . . . .
H21B H 0.600103 0.353230 0.414875 0.087 Uiso 1 1 calc GR . . . .
H21C H 0.574090 0.410479 0.485396 0.087 Uiso 1 1 calc GR . . . .
C22 C 0.5303(3) 0.1364(5) 0.4045(3) 0.0481(13) Uani 1 1 d . . . . .
H22A H 0.527523 0.057467 0.427707 0.072 Uiso 1 1 calc GR . . . .
H22B H 0.571542 0.134919 0.379170 0.072 Uiso 1 1 calc GR . . . .
H22C H 0.475375 0.157132 0.361950 0.072 Uiso 1 1 calc GR . . . .

loop_
_atom_site_aniso_label
_atom_site_aniso_U_11
_atom_site_aniso_U_22
_atom_site_aniso_U_33
_atom_site_aniso_U_23
_atom_site_aniso_U_13
_atom_site_aniso_U_12
Ga1 0.0164(2) 0.0223(3) 0.0163(3) -0.00091(18) 0.0027(2) -0.00346(18)
Cl1 0.0469(7) 0.0316(6) 0.0382(6) -0.0116(5) 0.0055(5) -0.0178(5)
Cl2 0.0304(6) 0.0356(6) 0.0347(6) 0.0086(5) -0.0018(4) 0.0072(4)
N1 0.010(2) 0.027(2) 0.023(3) -0.0004(11) 0.006(2) -0.0030(10)
N2 0.0140(16) 0.0272(15) 0.0140(16) 0.0026(15) 0.0043(13) -0.0047(15)
C1 0.025(3) 0.0101(17) 0.013(3) 0.0025(10) 0.006(2) -0.0013(11)
C2 0.017(3) 0.0171(17) 0.012(3) 0.0009(11) 0.004(2) -0.0019(11)
C3 0.027(2) 0.028(2) 0.028(2) -0.0019(17) 0.0055(19) 0.0099(17)
C4 0.022(2) 0.0212(19) 0.033(2) -0.0022(17) 0.0056(17) -0.0077(15)
C5 0.024(3) 0.036(2) 0.020(3) 0.0004(16) 0.003(2) 0.0016(16)
C6 0.023(3) 0.037(2) 0.019(3) 0.0002(16) 0.009(2) -0.0038(17)
C7 0.035(3) 0.080(4) 0.039(3) 0.000(3) 0.019(2) -0.028(3)
C8 0.061(4) 0.058(3) 0.046(3) -0.003(2) 0.028(3) 0.025(3)
C9 0.014(3) 0.030(2) 0.026(4) -0.0029(13) 0.010(3) -0.0036(12)
C10 0.036(3) 0.038(2) 0.045(3) 0.013(2) 0.024(2) 0.004(2)
C11 0.037(3) 0.037(2) 0.047(3) -0.010(2) 0.026(2) -0.005(2)
Ga2 0.0148(3) 0.0388(5) 0.0159(3) -0.0015(2) 0.0007(2) -0.0017(2)
Cl3 0.0347(6) 0.0510(9) 0.0327(6) 0.0143(5) -0.0023(5) 0.0034(5)
Cl4 0.0366(6) 0.0515(9) 0.0450(7) -0.0183(6) 0.0025(5) -0.0139(6)
N3 0.009(2) 0.026(2) 0.022(3) -0.0029(10) 0.0034(19) -0.0006(9)
N4 0.0160(18) 0.0422(19) 0.0178(19) -0.0031(19) 0.0025(14) -0.0023(18)
C12 0.020(3) 0.0148(17) 0.010(2) 0.0004(11) 0.006(2) -0.0002(11)
C13 0.022(3) 0.0197(19) 0.013(3) 0.0013(12) -0.004(2) -0.0016(12)
C14 0.015(3) 0.048(3) 0.028(4) -0.0032(16) 0.001(2) -0.0004(15)
C15 0.028(2) 0.034(2) 0.026(2) 0.0075(18) -0.0027(17) 0.0040(18)
C16 0.028(2) 0.031(2) 0.030(3) -0.0081(18) 0.0025(19) -0.0045(17)
C17 0.018(3) 0.0188(19) 0.023(3) -0.0011(12) 0.009(2) 0.0004(12)
C18 0.035(2) 0.0232(19) 0.041(3) -0.0019(18) 0.021(2) 0.0073(17)
C19 0.034(2) 0.027(2) 0.038(2) -0.0028(18) 0.020(2) -0.0078(18)
C20 0.016(2) 0.049(3) 0.020(3) 0.003(2) 0.008(2) 0.002(2)
C21 0.054(4) 0.058(3) 0.079(5) 0.013(3) 0.044(3) -0.004(3)
C22 0.045(3) 0.067(3) 0.037(3) -0.016(2) 0.021(2) 0.005(3)

loop_
_atom_type_symbol
_atom_type_description
_atom_type_scat_dispersion_real
_atom_type_scat_dispersion_imag
_atom_type_scat_source
C C 0.0033 0.0016 'International Tables Vol C Tables 4.2.6.8 and 6.1.1.4'
H H 0.0000 0.0000 'International Tables Vol C Tables 4.2.6.8 and 6.1.1.4'
Cl Cl 0.1484 0.1585 'International Tables Vol C Tables 4.2.6.8 and 6.1.1.4'
Ga Ga 0.2307 1.6083 'International Tables Vol C Tables 4.2.6.8 and 6.1.1.4'
N N 0.0061 0.0033 'International Tables Vol C Tables 4.2.6.8 and 6.1.1.4'

loop_
_geom_angle_atom_site_label_1
_geom_angle_atom_site_label_2
_geom_angle_atom_site_label_3
_geom_angle
_geom_angle_site_symmetry_1
_geom_angle_site_symmetry_3
_geom_angle_publ_flag
Cl1 Ga1 Cl2 109.89(6) . . ?
Cl1 Ga1 C1 126.78(8) . . ?
Cl2 Ga1 C1 123.32(8) . . ?
N1 Ga1 Cl1 119.11(11) . . ?
N1 Ga1 Cl2 117.87(11) . . ?
N1 Ga1 N2 68.00(18) . . ?
N1 Ga1 C1 34.6(2) . . ?
N2 Ga1 Cl1 119.05(11) . . ?
N2 Ga1 Cl2 117.70(12) . . ?
N2 Ga1 C1 33.4(2) . . ?
C1 N1 Ga1 92.0(4) . . ?
C1 N1 C9 134.6(6) . . ?
C9 N1 Ga1 133.2(5) . . ?
C1 N2 Ga1 92.4(4) . . ?
C1 N2 C6 134.0(5) . . ?
C6 N2 Ga1 132.4(4) . . ?
N1 C1 Ga1 53.4(3) . . ?
N1 C1 C2 121.1(7) . . ?
N2 C1 Ga1 54.2(3) . . ?
N2 C1 N1 107.6(5) . . ?
N2 C1 C2 131.2(7) . . ?
C2 C1 Ga1 174.6(6) . . ?
C1 C2 C5 112.1(6) . . ?
C3 C2 C1 108.8(4) . . ?
C3 C2 C5 105.4(4) . . ?
C4 C2 C1 110.7(4) . . ?
C4 C2 C3 114.3(5) . . ?
C4 C2 C5 105.4(4) . . ?
C2 C3 H3A 109.5 . . ?
C2 C3 H3B 109.5 . . ?
C2 C3 H3C 109.5 . . ?
H3A C3 H3B 109.5 . . ?
H3A C3 H3C 109.5 . . ?
H3B C3 H3C 109.5 . . ?
C2 C4 H4A 109.5 . . ?
C2 C4 H4B 109.5 . . ?
C2 C4 H4C 109.5 . . ?
H4A C4 H4B 109.5 . . ?
H4A C4 H4C 109.5 . . ?
H4B C4 H4C 109.5 . . ?
C2 C5 H5A 109.5 . . ?
C2 C5 H5B 109.5 . . ?
C2 C5 H5C 109.5 . . ?
H5A C5 H5B 109.5 . . ?
H5A C5 H5C 109.5 . . ?
H5B C5 H5C 109.5 . . ?
N2 C6 H6 109.3 . . ?
N2 C6 C7 106.5(5) . . ?
N2 C6 C8 110.4(4) . . ?
C7 C6 H6 109.3 . . ?
C8 C6 H6 109.3 . . ?
C8 C6 C7 112.1(5) . . ?
C6 C7 H7A 109.5 . . ?
C6 C7 H7B 109.5 . . ?
C6 C7 H7C 109.5 . . ?
H7A C7 H7B 109.5 . . ?
H7A C7 H7C 109.5 . . ?
H7B C7 H7C 109.5 . . ?
C6 C8 H8A 109.5 . . ?
C6 C8 H8B 109.5 . . ?
C6 C8 H8C 109.5 . . ?
H8A C8 H8B 109.5 . . ?
H8A C8 H8C 109.5 . . ?
H8B C8 H8C 109.5 . . ?
N1 C9 H9 108.8 . . ?
N1 C9 C10 108.5(4) . . ?
N1 C9 C11 109.2(4) . . ?
C10 C9 H9 108.8 . . ?
C10 C9 C11 112.8(5) . . ?
C11 C9 H9 108.8 . . ?
C9 C10 H10A 109.5 . . ?
C9 C10 H10B 109.5 . . ?
C9 C10 H10C 109.5 . . ?
H10A C10 H10B 109.5 . . ?
H10A C10 H10C 109.5 . . ?
H10B C10 H10C 109.5 . . ?
C9 C11 H11A 109.5 . . ?
C9 C11 H11B 109.5 . . ?
C9 C11 H11C 109.5 . . ?
H11A C11 H11B 109.5 . . ?
H11A C11 H11C 109.5 . . ?
H11B C11 H11C 109.5 . . ?
Cl3 Ga2 Cl4 109.58(6) . . ?
Cl3 Ga2 C12 123.38(9) . . ?
Cl4 Ga2 C12 127.03(9) . . ?
N3 Ga2 Cl3 117.34(10) . . ?
N3 Ga2 Cl4 119.37(11) . . ?
N3 Ga2 N4 68.46(18) . . ?
N3 Ga2 C12 33.6(2) . . ?
N4 Ga2 Cl3 118.37(13) . . ?
N4 Ga2 Cl4 118.81(13) . . ?
N4 Ga2 C12 34.8(2) . . ?
C12 N3 Ga2 92.1(4) . . ?
C12 N3 C17 133.0(6) . . ?
C17 N3 Ga2 134.8(5) . . ?
C12 N4 Ga2 90.8(4) . . ?
C12 N4 C20 135.9(5) . . ?
C20 N4 Ga2 131.9(4) . . ?
N3 C12 Ga2 54.3(3) . . ?
N3 C12 N4 108.6(5) . . ?
N3 C12 C13 125.8(7) . . ?
N4 C12 Ga2 54.4(3) . . ?
N4 C12 C13 125.6(7) . . ?
C13 C12 Ga2 179.8(4) . . ?
C12 C13 C15 107.2(4) . . ?
C12 C13 C16 107.4(4) . . ?
C14 C13 C12 117.9(7) . . ?
C14 C13 C15 107.9(4) . . ?
C14 C13 C16 107.6(4) . . ?
C16 C13 C15 108.5(5) . . ?
C13 C14 H14A 109.5 . . ?
C13 C14 H14B 109.5 . . ?
C13 C14 H14C 109.5 . . ?
H14A C14 H14B 109.5 . . ?
H14A C14 H14C 109.5 . . ?
H14B C14 H14C 109.5 . . ?
C13 C15 H15A 109.5 . . ?
C13 C15 H15B 109.5 . . ?
C13 C15 H15C 109.5 . . ?
H15A C15 H15B 109.5 . . ?
H15A C15 H15C 109.5 . . ?
H15B C15 H15C 109.5 . . ?
C13 C16 H16A 109.5 . . ?
C13 C16 H16B 109.5 . . ?
C13 C16 H16C 109.5 . . ?
H16A C16 H16B 109.5 . . ?
H16A C16 H16C 109.5 . . ?
H16B C16 H16C 109.5 . . ?
N3 C17 H17 109.8 . . ?
N3 C17 C18 108.7(4) . . ?
N3 C17 C19 108.4(4) . . ?
C18 C17 H17 109.8 . . ?
C19 C17 H17 109.8 . . ?
C19 C17 C18 110.3(5) . . ?
C17 C18 H18A 109.5 . . ?
C17 C18 H18B 109.5 . . ?
C17 C18 H18C 109.5 . . ?
H18A C18 H18B 109.5 . . ?
H18A C18 H18C 109.5 . . ?
H18B C18 H18C 109.5 . . ?
C17 C19 H19A 109.5 . . ?
C17 C19 H19B 109.5 . . ?
C17 C19 H19C 109.5 . . ?
H19A C19 H19B 109.5 . . ?
H19A C19 H19C 109.5 . . ?
H19B C19 H19C 109.5 . . ?
N4 C20 H20 109.4 . . ?
N4 C20 C21 110.3(5) . . ?
N4 C20 C22 107.5(5) . . ?
C21 C20 H20 109.4 . . ?
C21 C20 C22 110.8(5) . . ?
C22 C20 H20 109.4 . . ?
C20 C21 H21A 109.5 . . ?
C20 C21 H21B 109.5 . . ?
C20 C21 H21C 109.5 . . ?
H21A C21 H21B 109.5 . . ?
H21A C21 H21C 109.5 . . ?
H21B C21 H21C 109.5 . . ?
C20 C22 H22A 109.5 . . ?
C20 C22 H22B 109.5 . . ?
C20 C22 H22C 109.5 . . ?
H22A C22 H22B 109.5 . . ?
H22A C22 H22C 109.5 . . ?
H22B C22 H22C 109.5 . . ?

loop_
_geom_bond_atom_site_label_1
_geom_bond_atom_site_label_2
_geom_bond_distance
_geom_bond_site_symmetry_2
_geom_bond_publ_flag
Ga1 Cl1 2.1544(11) . ?
Ga1 Cl2 2.1576(11) . ?
Ga1 N1 1.922(5) . ?
Ga1 N2 1.941(5) . ?
Ga1 C1 2.391(6) . ?
N1 C1 1.358(8) . ?
N1 C9 1.471(7) . ?
N2 C1 1.319(8) . ?
N2 C6 1.461(7) . ?
C1 C2 1.534(8) . ?
C2 C3 1.527(6) . ?
C2 C4 1.520(6) . ?
C2 C5 1.562(9) . ?
C3 H3A 0.9800 . ?
C3 H3B 0.9800 . ?
C3 H3C 0.9800 . ?
C4 H4A 0.9800 . ?
C4 H4B 0.9800 . ?
C4 H4C 0.9800 . ?
C5 H5A 0.9800 . ?
C5 H5B 0.9800 . ?
C5 H5C 0.9800 . ?
C6 H6 1.0000 . ?
C6 C7 1.530(7) . ?
C6 C8 1.508(7) . ?
C7 H7A 0.9800 . ?
C7 H7B 0.9800 . ?
C7 H7C 0.9800 . ?
C8 H8A 0.9800 . ?
C8 H8B 0.9800 . ?
C8 H8C 0.9800 . ?
C9 H9 1.0000 . ?
C9 C10 1.510(7) . ?
C9 C11 1.514(6) . ?
C10 H10A 0.9800 . ?
C10 H10B 0.9800 . ?
C10 H10C 0.9800 . ?
C11 H11A 0.9800 . ?
C11 H11B 0.9800 . ?
C11 H11C 0.9800 . ?
Ga2 Cl3 2.1521(13) . ?
Ga2 Cl4 2.1599(13) . ?
Ga2 N3 1.938(6) . ?
Ga2 N4 1.940(5) . ?
Ga2 C12 2.386(6) . ?
N3 C12 1.323(8) . ?
N3 C17 1.455(7) . ?
N4 C12 1.363(8) . ?
N4 C20 1.459(7) . ?
C12 C13 1.542(7) . ?
C13 C14 1.492(10) . ?
C13 C15 1.562(7) . ?
C13 C16 1.558(7) . ?
C14 H14A 0.9800 . ?
C14 H14B 0.9800 . ?
C14 H14C 0.9800 . ?
C15 H15A 0.9800 . ?
C15 H15B 0.9800 . ?
C15 H15C 0.9800 . ?
C16 H16A 0.9800 . ?
C16 H16B 0.9800 . ?
C16 H16C 0.9800 . ?
C17 H17 1.0000 . ?
C17 C18 1.537(6) . ?
C17 C19 1.524(7) . ?
C18 H18A 0.9800 . ?
C18 H18B 0.9800 . ?
C18 H18C 0.9800 . ?
C19 H19A 0.9800 . ?
C19 H19B 0.9800 . ?
C19 H19C 0.9800 . ?
C20 H20 1.0000 . ?
C20 C21 1.502(8) . ?
C20 C22 1.520(8) . ?
C21 H21A 0.9800 . ?
C21 H21B 0.9800 . ?
C21 H21C 0.9800 . ?
C22 H22A 0.9800 . ?
C22 H22B 0.9800 . ?
C22 H22C 0.9800 . ?

loop_
_geom_torsion_atom_site_label_1
_geom_torsion_atom_site_label_2
_geom_torsion_atom_site_label_3
_geom_torsion_atom_site_label_4
_geom_torsion
_geom_torsion_site_symmetry_1
_geom_torsion_site_symmetry_2
_geom_torsion_site_symmetry_3
_geom_torsion_site_symmetry_4
_geom_torsion_publ_flag
Ga1 N1 C1 N2 -2.2(3) . . . . ?
Ga1 N1 C1 C2 179.9(2) . . . . ?
Ga1 N1 C9 C10 -62.6(5) . . . . ?
Ga1 N1 C9 C11 60.7(6) . . . . ?
Ga1 N2 C1 N1 2.2(3) . . . . ?
Ga1 N2 C1 C2 179.8(3) . . . . ?
Ga1 N2 C6 C7 -46.4(6) . . . . ?
Ga1 N2 C6 C8 75.5(6) . . . . ?
N1 C1 C2 C3 66.6(5) . . . . ?
N1 C1 C2 C4 -59.8(5) . . . . ?
N1 C1 C2 C5 -177.2(3) . . . . ?
N2 C1 C2 C3 -110.7(6) . . . . ?
N2 C1 C2 C4 123.0(5) . . . . ?
N2 C1 C2 C5 5.5(5) . . . . ?
C1 N1 C9 C10 124.6(5) . . . . ?
C1 N1 C9 C11 -112.2(6) . . . . ?
C1 N2 C6 C7 150.3(5) . . . . ?
C1 N2 C6 C8 -87.8(7) . . . . ?
C6 N2 C1 Ga1 167.7(5) . . . . ?
C6 N2 C1 N1 169.9(4) . . . . ?
C6 N2 C1 C2 -12.5(7) . . . . ?
C9 N1 C1 Ga1 174.8(4) . . . . ?
C9 N1 C1 N2 172.5(4) . . . . ?
C9 N1 C1 C2 -5.3(5) . . . . ?
Ga2 N3 C12 N4 -2.6(3) . . . . ?
Ga2 N3 C12 C13 179.7(3) . . . . ?
Ga2 N3 C17 C18 -69.6(5) . . . . ?
Ga2 N3 C17 C19 50.3(6) . . . . ?
Ga2 N4 C12 N3 2.5(3) . . . . ?
Ga2 N4 C12 C13 -179.7(3) . . . . ?
Ga2 N4 C20 C21 70.7(7) . . . . ?
Ga2 N4 C20 C22 -50.1(6) . . . . ?
N3 C12 C13 C14 -176.1(3) . . . . ?
N3 C12 C13 C15 62.0(5) . . . . ?
N3 C12 C13 C16 -54.5(6) . . . . ?
N4 C12 C13 C14 6.6(5) . . . . ?
N4 C12 C13 C15 -115.4(6) . . . . ?
N4 C12 C13 C16 128.1(5) . . . . ?
C12 N3 C17 C18 114.8(6) . . . . ?
C12 N3 C17 C19 -125.3(5) . . . . ?
C12 N4 C20 C21 -91.1(7) . . . . ?
C12 N4 C20 C22 148.0(5) . . . . ?
C17 N3 C12 Ga2 176.9(4) . . . . ?
C17 N3 C12 N4 174.3(4) . . . . ?
C17 N3 C12 C13 -3.4(6) . . . . ?
C20 N4 C12 Ga2 166.6(7) . . . . ?
C20 N4 C12 N3 169.1(5) . . . . ?
C20 N4 C12 C13 -13.1(8) . . . . ?

loop_
_twin_individual_id
_twin_individual_mass_fraction_refined
1 0.53618
2 0.46382
